data_1000460
loop_
_publ_author_name
'Colombet, P'
'Leblanc, A'
'Danot, M'
'Rouxel, J'

_publ_section_title
;
Structural aspects and magnetic properties of the lamellar compound
Cu0.5 Cr0.5 P S3
;
_journal_coden_ASTM JSSCBI
_journal_name_full 'Journal of Solid State Chemistry'
_journal_page_first 174
_journal_page_last 184
_journal_paper_doi 10.1016/0022-4596(82)90200-6
_journal_volume 41
_journal_year 1982
_chemical_formula_structural '(Cu0.5 Cr0.5) P S3'
_chemical_formula_sum 'Cr0.5 Cu0.5 P S3'
_chemical_name_systematic
;
Copper chromium phosphorus sulfide (0.5/0.5/1/3)
;
_space_group_IT_number 15
_symmetry_cell_setting monoclinic
_symmetry_Int_Tables_number 15
_symmetry_space_group_name_Hall '-C 2yc'
_symmetry_space_group_name_H-M 'C 1 2/c 1'
_cell_angle_alpha 90
_cell_angle_beta 107.09(3)
_cell_angle_gamma 90
_cell_formula_units_Z 8
_cell_length_a 5.916(1)
_cell_length_b 10.246(2)
_cell_length_c 13.415(5)
_cell_volume 777.2
_exptl_crystal_density_meas 3.08
_refine_ls_R_factor_all 0.056
_cod_original_formula_sum 'Cr.5 Cu.5 P S3'
_cod_database_code 1000460

loop_
_symmetry_equiv_pos_as_xyz
x,y,z
-x,y,1/2-z
-x,-y,-z
x,-y,1/2+z
1/2+x,1/2+y,z
1/2-x,1/2+y,1/2-z
1/2-x,1/2-y,-z
1/2+x,1/2-y,1/2+z

loop_
_atom_site_aniso_label
_atom_site_aniso_U_11
_atom_site_aniso_U_12
_atom_site_aniso_U_13
_atom_site_aniso_U_22
_atom_site_aniso_U_23
_atom_site_aniso_U_33
S1 0.0085(3) 0.0041(3) 0.0067(3) 0.0149(4) 0.0062(3) 0.0168(4)
S2 0.0114(3) 0.0056(3) 0.0076(3) 0.0135(4) 0.0062(3) 0.0162(4)
S3 0.0092(3) 0.0022(3) -0.0027(3) 0.0094(4) -0.0011(3) 0.0176(4)
P1 0.0061(3) -0.0002(3) 0.0021(3) 0.0093(4) -0.0002(3) 0.0109(4)
Cr1 0.0053(3) -0.0054(13) 0.0022(2) 0.0082(4) 0.0015(16) 0.0108(3)
Cu1 0.0241(11) .0000(9) 0.051(2) 0.0127(10) -0.0006(21) 0.1709(46)
Cu2 0.0448(33) -0.0022(58) 0.0384(75) 0.0503(37) 0.0007(47) 0.0888(123)

loop_
_atom_site_label
_atom_site_type_symbol
_atom_site_symmetry_multiplicity
_atom_site_Wyckoff_symbol
_atom_site_fract_x
_atom_site_fract_y
_atom_site_fract_z
_atom_site_occupancy
_atom_site_attached_hydrogens
_atom_site_calc_flag
S1 S0 8 f 0.2471(2) 0.1823(1) 0.3736(1) 1. 0 d
S2 S0 8 f 0.2656(2) 0.1724(1) 0.8736(1) 1. 0 d
S3 S0 8 f 0.7240(2) 0.9956(1) 0.3757(1) 1. 0 d
P1 P0 8 f 0.0533(2) 0.3319(1) 0.8344(1) 1. 0 d
Cr1 Cr0 4 e 0. 0.3351(1) 0.25 1. 0 d
Cu1 Cu0 8 f 0.0607(5) 0.0021(3) 0.3482(5) 0.33 0 d
Cu2 Cu0 8 f 0.4966(37) 0.5020(9) 0.2670(14) 0.17 0 d

loop_
_atom_type_symbol
_atom_type_oxidation_number
S0 0.000
P0 0.000
Cr0 0.000
Cu0 0.000
